data_4347540
loop_
_publ_author_name
'Pal, Nabhendu'
'Majumdar, Amit'

_publ_section_title
;
 Controlling the Reactivity of Bifunctional Ligands: Carboxylate-Bridged
 Nonheme Diiron(II) Complexes Bearing Free Thiol Groups.
;
_journal_issue 6
_journal_name_full 'Inorganic chemistry'
_journal_page_first 3181
_journal_page_last 3191
_journal_paper_doi 10.1021/acs.inorgchem.6b00316
_journal_volume 55
_journal_year 2016
_chemical_formula_moiety 'C51 H64 Fe2 N10 O3 S, 2(B F4)'
_chemical_formula_sum 'C51 H64 B2 F8 Fe2 N10 O3 S'
_chemical_formula_weight 1182.50
_space_group_crystal_system triclinic
_space_group_IT_number 2
_space_group_name_Hall '-P 1'
_space_group_name_H-M_alt 'P -1'
_atom_sites_solution_hydrogens geom
_audit_creation_date 2015-09-14
_audit_creation_method
;
Olex2 1.2
(compiled 2014.08.28 svn.r2986 for OlexSys, GUI svn.r4874)
;
_cell_angle_alpha 104.020(5)
_cell_angle_beta 93.043(4)
_cell_angle_gamma 106.951(4)
_cell_formula_units_Z 2
_cell_length_a 13.068(2)
_cell_length_b 13.342(2)
_cell_length_c 17.830(3)
_cell_measurement_reflns_used 1884
_cell_measurement_temperature 150(2)
_cell_measurement_theta_max 18.76
_cell_measurement_theta_min 2.28
_cell_volume 2859.3(8)
_computing_cell_refinement 'SAINT v8.34A (Bruker, 2013)'
_computing_data_collection 'APEX2 v2014.7-1 (Bruker-Axs,2014)'
_computing_data_reduction 'SAINT v8.34A (Bruker, 2013)'
_computing_molecular_graphics 'Olex2 (Dolomanov et al., 2009)'
_computing_publication_material 'Olex2 (Dolomanov et al., 2009)'
_computing_structure_refinement 'SHELXL-97 (Sheldrick, 2008)'
_computing_structure_solution 'SHELXS-97 (Sheldrick, 2008)'
_diffrn_ambient_temperature 150(2)
_diffrn_measured_fraction_theta_full 0.992
_diffrn_measured_fraction_theta_max 0.984
_diffrn_measurement_device_type 'Bruker APEX-II CCD'
_diffrn_measurement_method 'phi and omega scan'
_diffrn_radiation_monochromator graphite
_diffrn_radiation_probe x-ray
_diffrn_radiation_type MoK\a
_diffrn_radiation_wavelength 0.71073
_diffrn_reflns_av_R_equivalents 0.0962
_diffrn_reflns_av_unetI/netI 0.1324
_diffrn_reflns_Laue_measured_fraction_full 0.992
_diffrn_reflns_Laue_measured_fraction_max 0.984
_diffrn_reflns_limit_h_max 15
_diffrn_reflns_limit_h_min -15
_diffrn_reflns_limit_k_max 15
_diffrn_reflns_limit_k_min -16
_diffrn_reflns_limit_l_max 21
_diffrn_reflns_limit_l_min -21
_diffrn_reflns_number 29469
_diffrn_reflns_point_group_measured_fraction_full 0.992
_diffrn_reflns_point_group_measured_fraction_max 0.984
_diffrn_reflns_theta_full 25.242
_diffrn_reflns_theta_max 25.740
_diffrn_reflns_theta_min 1.644
_diffrn_source_type 'fine-focus sealed tube'
_diffrn_standards_number 0
_exptl_absorpt_coefficient_mu 0.620
_exptl_absorpt_correction_T_max 0.7453
_exptl_absorpt_correction_T_min 0.6353
_exptl_absorpt_correction_type multi-scan
_exptl_absorpt_process_details
;
SADABS-2014/3 (Bruker,2014) was used for absorption correction.
wR2(int) was 0.1002 before and 0.0565 after correction.
The Ratio of minimum to maximum transmission is 0.8524.
The \l/2 correction factor is 0.00150.
;
_exptl_crystal_colour colorless
_exptl_crystal_density_diffrn 1.373
_exptl_crystal_description block
_exptl_crystal_F_000 1228
_exptl_crystal_size_max 0.1
_exptl_crystal_size_mid 0.08
_exptl_crystal_size_min 0.06
_refine_diff_density_max 0.759
_refine_diff_density_min -0.550
_refine_diff_density_rms 0.091
_refine_ls_extinction_method none
_refine_ls_goodness_of_fit_ref 0.979
_refine_ls_hydrogen_treatment constr
_refine_ls_matrix_type full
_refine_ls_number_parameters 612
_refine_ls_number_reflns 10753
_refine_ls_number_restraints 129
_refine_ls_restrained_S_all 0.985
_refine_ls_R_factor_all 0.1637
_refine_ls_R_factor_gt 0.0792
_refine_ls_shift/su_max 0.000
_refine_ls_shift/su_mean 0.000
_refine_ls_structure_factor_coef Fsqd
_refine_ls_weighting_details 'w=1/[\s^2^(Fo^2^)+(0.1075P)^2^] where P=(Fo^2^+2Fc^2^)/3'
_refine_ls_weighting_scheme calc
_refine_ls_wR_factor_gt 0.1898
_refine_ls_wR_factor_ref 0.2272
_reflns_Friedel_coverage 0.000
_reflns_number_gt 5184
_reflns_number_total 10753
_reflns_threshold_expression 'I > 2\s(I)'
_cod_data_source_file ic6b00316_si_002.cif
_cod_data_source_block Mercaptooctanoic
_cod_original_sg_symbol_H-M P-1
_cod_database_code 4347540
_shelxl_version_number 2014-3
_shelx_space_group_comment
;
The symmetry employed for this shelxl refinement is uniquely defined
by the following loop, which should always be used as a source of
symmetry information in preference to the above space-group names.
They are only intended as comments.
;
_shelx_estimated_absorpt_t_max 0.964
_shelx_estimated_absorpt_t_min 0.941
_olex2_refinement_description
;
1. Fixed Uiso
 At 1.2 times of:
  All C(H) groups, All C(H,H) groups, All C(H,H,H,H) groups, All S(H,H) groups
 At 1.5 times of:
  All C(H,H,H) groups
2. Restrained distances
 C48A-C47 \\sim C49A-C48A \\sim C50A-C49A \\sim C51A-C50A \\sim C47-C48B \\sim
C48B-C49B \\sim C49B-
 C50B \\sim C50B-C51B \\sim C51A-C50A
 with sigma of 0.02
 F8A-B2 \\sim F8B-B2 \\sim F5A-B2 \\sim F5B-B2 \\sim F7B-B2 \\sim F7A-B2 \\sim
F6B-B2 \\sim F6A-B2
 with sigma of 0.02
 C37-C36 \\sim C38B-C37 \\sim C38A-C37 \\sim C39B-C38B \\sim C39A-C38A \\sim
C40B-C39B \\sim C40A-C39A
 \\sim C41B-C40B \\sim C41A-C40A \\sim C41B-C36 \\sim C41A-C36
 with sigma of 0.02
 S1-C51B \\sim S1-C51A
 with sigma of 0.02
 C46-C45 \\sim C47-C46 \\sim C48A-C47 \\sim C48B-C47 \\sim C49B-C48B \\sim
C49A-C48A \\sim C50A-C49A ~
 C50B-C49B \\sim C51B-C50B \\sim C51A-C50A
 with sigma of 0.02
3. Uiso/Uaniso restraints and constraints
Uanis(C50B) = Uanis(C50A) = Uanis(C51B) = Uanis(C51A)
Uanis(C44) = Uanis(C45) = Uanis(C46) = Uanis(C47) = Uanis(C48B) = Uanis(C48A) =
Uanis(C49A) = Uanis(C49B)
Uanis(C20) = Uanis(C19) = Uanis(C18) = Uanis(C17) = Uanis(C16) = Uanis(C15)
Uanis(F6A) = Uanis(F6B) = Uanis(F7A) = Uanis(F7B)
Uanis(F5A) = Uanis(F5B) = Uanis(F8B) = Uanis(F8A)
Uanis(F2) = Uanis(F4A) = Uanis(F4B) = Uanis(F1A) = Uanis(F1B) = Uanis(F3A) =
Uanis(F3B)
Uanis(N9) = Uanis(N10B) = Uanis(N10A) = Uanis(C43B) = Uanis(C43A) = Uanis(C42B)
= Uanis(C42A)
Uanis(C36) = Uanis(C38A) = Uanis(C38B) = Uanis(C39A) = Uanis(C39B) =
Uanis(C40A) = Uanis(C41A) = Uanis(C41B) = Uanis(C40B)
Uanis(C3) = Uanis(C24)
4. Others
 Sof(H37A)=Sof(C38B)=Sof(H38B)=Sof(C39B)=Sof(H39B)=Sof(C40B)=Sof(H40B)=
 Sof(C41B)=Sof(C42B)=Sof(H42C)=Sof(H42D)=Sof(C43B)=Sof(H43D)=Sof(H43E)=
 Sof(H43F)=Sof(H47C)=Sof(H47D)=Sof(C48B)=Sof(H48C)=Sof(H48D)=Sof(C49B)=
 Sof(H49C)=Sof(H49D)=Sof(N10B)=1-FVAR(1)
 Sof(H37)=Sof(C38A)=Sof(H38A)=Sof(C39A)=Sof(H39A)=Sof(C40A)=Sof(H40A)=
 Sof(C41A)=Sof(C42A)=Sof(H42A)=Sof(H42B)=Sof(C43A)=Sof(H43A)=Sof(H43B)=
 Sof(H43C)=Sof(H47A)=Sof(H47B)=Sof(C48A)=Sof(H48A)=Sof(H48B)=Sof(C49A)=
 Sof(H49A)=Sof(H49B)=Sof(N10A)=FVAR(1)
 Sof(C50B)=Sof(H50C)=Sof(H50D)=Sof(C51B)=Sof(H51C)=Sof(H51D)=Sof(H1B)=1-FVAR(2)
 Sof(C50A)=Sof(H50A)=Sof(H50B)=Sof(C51A)=Sof(H51A)=Sof(H51B)=Sof(H1A)=FVAR(2)
 Sof(F5B)=Sof(F6B)=Sof(F7B)=Sof(F8B)=Sof(F1B)=Sof(F3B)=Sof(F4B)=1-FVAR(3)
 Sof(F5A)=Sof(F6A)=Sof(F7A)=Sof(F8A)=Sof(F1A)=Sof(F3A)=Sof(F4A)=FVAR(3)
5.a Ternary CH refined with riding coordinates:
 C1(H1)
5.b Secondary CH2 refined with riding coordinates:
 C2(H2A,H2B), C3(H3A,H3B), C11(H11A,H11B), C13(H13A,H13B), C21(H21A,H21B),
 C23(H23A,H23B), C24(H24A,H24B), C32(H32A,H32B), C34(H34A,H34B), C42A(H42A,
 H42B), C42B(H42C,H42D), C45(H45A,H45B), C46(H46A,H46B), C47(H47A,H47B),
 C47(H47C,H47D), C48A(H48A,H48B), C48B(H48C,H48D), C49A(H49A,H49B), C49B(H49C,
 H49D), C50A(H50A,H50B), C50B(H50C,H50D), C51A(H51A,H51B), C51B(H51C,H51D)
5.c Aromatic/amide H refined with riding coordinates:
 C6(H6), C7(H7), C8(H8), C9(H9), C16(H16), C17(H17), C18(H18), C19(H19),
 C27(H27), C28(H28), C29(H29), C30(H30), C37(H37), C37(H37A), C38A(H38A),
 C38B(H38B), C39A(H39A), C39B(H39B), C40A(H40A), C40B(H40B)
5.d Tetrahedral OH refined with riding coordinates:
 S1(H1A), S1(H1B)
5.e Idealised Me refined as rotating group:
 C12(H12A,H12B,H12C), C22(H22A,H22B,H22C), C33(H33A,H33B,H33C), C43A(H43A,H43B,
 H43C), C43B(H43D,H43E,H43F)
;
_olex2_submission_special_instructions 'No special instructions were received'

loop_
_space_group_symop_operation_xyz
'x, y, z'
'-x, -y, -z'

loop_
_atom_site_label
_atom_site_type_symbol
_atom_site_fract_x
_atom_site_fract_y
_atom_site_fract_z
_atom_site_U_iso_or_equiv
_atom_site_adp_type
_atom_site_occupancy
_atom_site_site_symmetry_order
_atom_site_calc_flag
_atom_site_refinement_flags_posn
_atom_site_refinement_flags_occupancy
_atom_site_disorder_assembly
_atom_site_disorder_group
C1 C 0.7013(5) 0.6799(5) 0.6957(3) 0.0361(14) Uani 1 1 d . . . .
H1 H 0.7148 0.6963 0.6446 0.043 Uiso 1 1 calc R . . .
C2 C 0.6194(5) 0.5698(5) 0.6793(4) 0.0512(17) Uani 1 1 d . . . .
H2A H 0.5935 0.5579 0.7286 0.061 Uiso 1 1 calc R . . .
H2B H 0.5568 0.5662 0.6437 0.061 Uiso 1 1 calc R . . .
C3 C 0.6090(6) 0.3782(6) 0.6592(4) 0.0557(13) Uani 1 1 d . . . .
H3A H 0.5331 0.3731 0.6660 0.067 Uiso 1 1 calc R . . .
H3B H 0.6089 0.3174 0.6144 0.067 Uiso 1 1 calc R . . .
C4 C 0.6642(6) 0.3696(6) 0.7301(4) 0.0464(16) Uani 1 1 d . . . .
C5 C 0.7906(5) 0.3903(5) 0.8214(4) 0.0476(16) Uani 1 1 d . . . .
C6 C 0.8848(6) 0.4233(6) 0.8725(4) 0.0559(18) Uani 1 1 d . . . .
H6 H 0.9456 0.4806 0.8682 0.067 Uiso 1 1 calc R . . .
C7 C 0.8881(7) 0.3701(7) 0.9303(5) 0.075(2) Uani 1 1 d . . . .
H7 H 0.9518 0.3911 0.9663 0.090 Uiso 1 1 calc R . . .
C8 C 0.7973(7) 0.2855(7) 0.9356(5) 0.068(2) Uani 1 1 d . . . .
H8 H 0.8013 0.2504 0.9756 0.082 Uiso 1 1 calc R . . .
C9 C 0.7040(7) 0.2517(6) 0.8860(5) 0.066(2) Uani 1 1 d . . . .
H9 H 0.6434 0.1943 0.8904 0.079 Uiso 1 1 calc R . . .
C10 C 0.7016(5) 0.3060(5) 0.8278(4) 0.0476(17) Uani 1 1 d . . . .
C11 C 0.5140(6) 0.2194(6) 0.7543(4) 0.0585(19) Uani 1 1 d . . . .
H11A H 0.5166 0.1487 0.7610 0.070 Uiso 1 1 calc R . . .
H11B H 0.4830 0.2073 0.6998 0.070 Uiso 1 1 calc R . . .
C12 C 0.4408(6) 0.2613(7) 0.8095(5) 0.078(2) Uani 1 1 d . . . .
H12A H 0.3682 0.2083 0.7978 0.117 Uiso 1 1 calc GR . . .
H12B H 0.4372 0.3309 0.8025 0.117 Uiso 1 1 calc GR . . .
H12C H 0.4702 0.2717 0.8635 0.117 Uiso 1 1 calc GR . . .
C13 C 0.6689(6) 0.4668(6) 0.5589(4) 0.0523(18) Uani 1 1 d . . . .
H13A H 0.6774 0.5357 0.5446 0.063 Uiso 1 1 calc R . . .
H13B H 0.6018 0.4117 0.5289 0.063 Uiso 1 1 calc R . . .
C14 C 0.7649(5) 0.4282(5) 0.5418(4) 0.0449(16) Uani 1 1 d . . . .
C15 C 0.9228(6) 0.4091(5) 0.5555(4) 0.0514(7) Uani 1 1 d . . . .
C16 C 1.0255(5) 0.4140(5) 0.5829(4) 0.0514(7) Uani 1 1 d . . . .
H16 H 1.0585 0.4544 0.6344 0.062 Uiso 1 1 calc R . . .
C17 C 1.0783(6) 0.3562(5) 0.5310(4) 0.0514(7) Uani 1 1 d . . . .
H17 H 1.1480 0.3551 0.5481 0.062 Uiso 1 1 calc R . . .
C18 C 1.0307(5) 0.3006(5) 0.4552(4) 0.0514(7) Uani 1 1 d . . . .
H18 H 1.0698 0.2640 0.4212 0.062 Uiso 1 1 calc R . . .
C19 C 0.9281(5) 0.2965(5) 0.4270(4) 0.0514(7) Uani 1 1 d . . . .
H19 H 0.8956 0.2576 0.3751 0.062 Uiso 1 1 calc R . . .
C20 C 0.8760(6) 0.3528(5) 0.4794(4) 0.0514(7) Uani 1 1 d . . . .
C21 C 0.6905(6) 0.3151(7) 0.4028(4) 0.062(2) Uani 1 1 d . . . .
H21A H 0.6192 0.2884 0.4201 0.074 Uiso 1 1 calc R . . .
H21B H 0.7061 0.2515 0.3698 0.074 Uiso 1 1 calc R . . .
C22 C 0.6845(7) 0.3909(7) 0.3548(5) 0.077(2) Uani 1 1 d . . . .
H22A H 0.6216 0.3564 0.3145 0.116 Uiso 1 1 calc GR . . .
H22B H 0.7503 0.4081 0.3300 0.116 Uiso 1 1 calc GR . . .
H22C H 0.6776 0.4580 0.3883 0.116 Uiso 1 1 calc GR . . .
C23 C 0.6627(5) 0.7668(6) 0.7432(4) 0.0515(18) Uani 1 1 d . . . .
H23A H 0.6426 0.7492 0.7924 0.062 Uiso 1 1 calc R . . .
H23B H 0.5978 0.7702 0.7141 0.062 Uiso 1 1 calc R . . .
C24 C 0.7341(6) 0.9454(6) 0.8352(4) 0.0557(13) Uani 1 1 d . . . .
H24A H 0.6561 0.9324 0.8384 0.067 Uiso 1 1 calc R . . .
H24B H 0.7674 1.0228 0.8366 0.067 Uiso 1 1 calc R . . .
C25 C 0.7848(6) 0.9212(5) 0.9019(4) 0.0467(16) Uani 1 1 d . . . .
C26 C 0.8958(5) 0.8753(5) 0.9706(3) 0.0412(15) Uani 1 1 d . . . .
C27 C 0.9770(5) 0.8398(5) 0.9980(4) 0.0477(16) Uani 1 1 d . . . .
H27 H 1.0250 0.8163 0.9650 0.057 Uiso 1 1 calc R . . .
C28 C 0.9841(6) 0.8406(6) 1.0767(4) 0.0580(19) Uani 1 1 d . . . .
H28 H 1.0382 0.8169 1.0980 0.070 Uiso 1 1 calc R . . .
C29 C 0.9129(6) 0.8758(6) 1.1249(4) 0.0575(19) Uani 1 1 d . . . .
H29 H 0.9192 0.8738 1.1778 0.069 Uiso 1 1 calc R . . .
C30 C 0.8341(6) 0.9131(5) 1.0982(4) 0.0547(18) Uani 1 1 d . . . .
H30 H 0.7873 0.9379 1.1317 0.066 Uiso 1 1 calc R . . .
C31 C 0.8260(5) 0.9128(5) 1.0199(4) 0.0465(16) Uani 1 1 d . . . .
C32 C 0.6630(6) 0.9721(7) 0.9991(4) 0.062(2) Uani 1 1 d . . . .
H32A H 0.6460 1.0181 0.9674 0.075 Uiso 1 1 calc R . . .
H32B H 0.6794 1.0151 1.0545 0.075 Uiso 1 1 calc R . . .
C33 C 0.5679(7) 0.8732(7) 0.9895(5) 0.078(3) Uani 1 1 d . . . .
H33A H 0.5485 0.8336 0.9342 0.116 Uiso 1 1 calc GR . . .
H33B H 0.5068 0.8949 1.0092 0.116 Uiso 1 1 calc GR . . .
H33C H 0.5861 0.8261 1.0190 0.116 Uiso 1 1 calc GR . . .
C34 C 0.7563(6) 0.9251(6) 0.6973(4) 0.0547(18) Uani 1 1 d . . . .
H34A H 0.7286 0.9880 0.7100 0.066 Uiso 1 1 calc R . . .
H34B H 0.7119 0.8720 0.6495 0.066 Uiso 1 1 calc R . . .
C35 C 0.8713(6) 0.9617(6) 0.6842(4) 0.0514(18) Uani 1 1 d . . . .
C36 C 1.0413(6) 0.9742(6) 0.6835(4) 0.0560(13) Uani 1 1 d . . . .
C37 C 1.1445(5) 0.9664(5) 0.6965(4) 0.0487(17) Uani 1 1 d . . . .
H37 H 1.1568 0.9170 0.7237 0.058 Uiso 0.432(9) 1 calc R P A 1
H37A H 1.1636 0.9327 0.7340 0.058 Uiso 0.568(9) 1 calc R P A 2
C38A C 1.2284(16) 1.0316(14) 0.6693(10) 0.0560(13) Uani 0.432(9) 1 d . P A 1
H38A H 1.2988 1.0274 0.6800 0.067 Uiso 0.432(9) 1 calc R P A 1
C38B C 1.2174(12) 1.0116(11) 0.6506(8) 0.0560(13) Uani 0.568(9) 1 d . P A 2
H38B H 1.2879 1.0051 0.6542 0.067 Uiso 0.568(9) 1 calc R P A 2
C39A C 1.2157(15) 1.1030(14) 0.6272(10) 0.0560(13) Uani 0.432(9) 1 d . P A 1
H39A H 1.2751 1.1432 0.6069 0.067 Uiso 0.432(9) 1 calc R P A 1
C39B C 1.1896(11) 1.0657(11) 0.6001(8) 0.0560(13) Uani 0.568(9) 1 d . P A 2
H39B H 1.2435 1.0983 0.5719 0.067 Uiso 0.568(9) 1 calc R P A 2
C40A C 1.1149(14) 1.1143(14) 0.6155(10) 0.0560(13) Uani 0.432(9) 1 d . P A 1
H40A H 1.1025 1.1619 0.5866 0.067 Uiso 0.432(9) 1 calc R P A 1
C40B C 1.0873(11) 1.0752(11) 0.5879(8) 0.0560(13) Uani 0.568(9) 1 d . P A 2
H40B H 1.0705 1.1131 0.5527 0.067 Uiso 0.568(9) 1 calc R P A 2
C41A C 1.0324(16) 1.0535(13) 0.6474(10) 0.0560(13) Uani 0.432(9) 1 d . P A 1
C41B C 1.0103(12) 1.0257(11) 0.6308(8) 0.0560(13) Uani 0.568(9) 1 d . P A 2
C42A C 0.8720(16) 1.1155(15) 0.6187(10) 0.0499(11) Uani 0.432(9) 1 d . P A 1
H42A H 0.9055 1.1359 0.5738 0.060 Uiso 0.432(9) 1 calc R P A 1
H42B H 0.7948 1.0744 0.6005 0.060 Uiso 0.432(9) 1 calc R P A 1
C42B C 0.8376(12) 1.0647(11) 0.5900(8) 0.0499(11) Uani 0.568(9) 1 d . P A 2
H42C H 0.7625 1.0152 0.5747 0.060 Uiso 0.568(9) 1 calc R P A 2
H42D H 0.8689 1.0728 0.5416 0.060 Uiso 0.568(9) 1 calc R P A 2
C43A C 0.8810(15) 1.2147(14) 0.6802(10) 0.0499(11) Uani 0.432(9) 1 d . P A 1
H43A H 0.8424 1.2578 0.6603 0.075 Uiso 0.432(9) 1 calc GR P A 1
H43B H 0.9572 1.2577 0.6962 0.075 Uiso 0.432(9) 1 calc GR P A 1
H43C H 0.8493 1.1947 0.7252 0.075 Uiso 0.432(9) 1 calc GR P A 1
C43B C 0.8358(11) 1.1745(10) 0.6371(8) 0.0499(11) Uani 0.568(9) 1 d . P A 2
H43D H 0.7924 1.2028 0.6062 0.075 Uiso 0.568(9) 1 calc GR P A 2
H43E H 0.9097 1.2248 0.6507 0.075 Uiso 0.568(9) 1 calc GR P A 2
H43F H 0.8042 1.1670 0.6848 0.075 Uiso 0.568(9) 1 calc GR P A 2
C44 C 1.0600(6) 0.6978(7) 0.7946(5) 0.0593(9) Uani 1 1 d . . . .
C45 C 1.1705(6) 0.7043(6) 0.8263(4) 0.0593(9) Uani 1 1 d . . . .
H45A H 1.1896 0.7551 0.8793 0.071 Uiso 1 1 calc R . . .
H45B H 1.2224 0.7355 0.7931 0.071 Uiso 1 1 calc R . . .
C46 C 1.1836(5) 0.5965(6) 0.8308(4) 0.0593(9) Uani 1 1 d . . . .
H46A H 1.1625 0.5447 0.7783 0.071 Uiso 1 1 calc R . . .
H46B H 1.1339 0.5664 0.8657 0.071 Uiso 1 1 calc R . . .
C47 C 1.3005(5) 0.6060(6) 0.8615(4) 0.0593(9) Uani 1 1 d . . . .
H47A H 1.3122 0.6267 0.9192 0.071 Uiso 0.432(9) 1 calc R P A 1
H47B H 1.3540 0.6611 0.8429 0.071 Uiso 0.432(9) 1 calc R P A 1
H47C H 1.3514 0.6475 0.8323 0.071 Uiso 0.568(9) 1 calc R P A 2
H47D H 1.3171 0.6478 0.9171 0.071 Uiso 0.568(9) 1 calc R P A 2
C48A C 1.3105(17) 0.4909(11) 0.8277(10) 0.0593(9) Uani 0.432(9) 1 d . P A 1
H48A H 1.2669 0.4563 0.7757 0.071 Uiso 0.432(9) 1 calc R P A 1
H48B H 1.3868 0.4962 0.8221 0.071 Uiso 0.432(9) 1 calc R P A 1
C48B C 1.3195(12) 0.4963(9) 0.8539(8) 0.0593(9) Uani 0.568(9) 1 d . P A 2
H48C H 1.3855 0.5086 0.8893 0.071 Uiso 0.568(9) 1 calc R P A 2
H48D H 1.3338 0.4693 0.7999 0.071 Uiso 0.568(9) 1 calc R P A 2
C49A C 1.2690(14) 0.4227(16) 0.8851(9) 0.0593(9) Uani 0.432(9) 1 d . P A 1
H49A H 1.2703 0.3476 0.8625 0.071 Uiso 0.432(9) 1 calc R P A 1
H49B H 1.1928 0.4187 0.8895 0.071 Uiso 0.432(9) 1 calc R P A 1
C49B C 1.2268(10) 0.4054(12) 0.8719(7) 0.0593(9) Uani 0.568(9) 1 d . P A 2
H49C H 1.2313 0.3326 0.8459 0.071 Uiso 0.568(9) 1 calc R P A 2
H49D H 1.1555 0.4095 0.8539 0.071 Uiso 0.568(9) 1 calc R P A 2
C50A C 1.3331(18) 0.4658(19) 0.9681(11) 0.074(2) Uani 0.332(9) 1 d . P A 1
H50A H 1.4075 0.4620 0.9665 0.089 Uiso 0.332(9) 1 calc R P A 1
H50B H 1.3367 0.5422 0.9914 0.089 Uiso 0.332(9) 1 calc R P A 1
C50B C 1.2437(10) 0.4273(11) 0.9630(6) 0.074(2) Uani 0.668(9) 1 d . P A 2
H50C H 1.2555 0.5056 0.9867 0.089 Uiso 0.668(9) 1 calc R P A 2
H50D H 1.1761 0.3864 0.9790 0.089 Uiso 0.668(9) 1 calc R P A 2
C51A C 1.2707(17) 0.391(2) 1.0153(12) 0.074(2) Uani 0.332(9) 1 d . P A 1
H51A H 1.2492 0.3144 0.9842 0.089 Uiso 0.332(9) 1 calc R P A 1
H51B H 1.2046 0.4098 1.0286 0.089 Uiso 0.332(9) 1 calc R P A 1
C51B C 1.3375(10) 0.3970(11) 0.9981(6) 0.074(2) Uani 0.668(9) 1 d . P A 2
H51C H 1.4055 0.4426 0.9855 0.089 Uiso 0.668(9) 1 calc R P A 2
H51D H 1.3290 0.3205 0.9706 0.089 Uiso 0.668(9) 1 calc R P A 2
N1 N 0.6648(4) 0.4836(4) 0.6435(3) 0.0379(12) Uani 1 1 d . . . .
N2 N 0.7656(4) 0.4282(4) 0.7595(3) 0.0420(12) Uani 1 1 d . . . .
N3 N 0.6218(4) 0.2942(4) 0.7683(3) 0.0460(14) Uani 1 1 d . . . .
N4 N 0.8511(4) 0.4564(4) 0.5932(3) 0.0384(12) Uani 1 1 d . . . .
N5 N 0.7730(4) 0.3644(4) 0.4718(3) 0.0499(14) Uani 1 1 d . . . .
N6 N 0.7491(4) 0.8748(4) 0.7616(3) 0.0404(12) Uani 1 1 d . . . .
N7 N 0.8682(4) 0.8825(4) 0.8954(3) 0.0427(13) Uani 1 1 d . . . .
N8 N 0.7575(4) 0.9412(4) 0.9745(3) 0.0482(14) Uani 1 1 d . . . .
N9 N 0.9470(5) 0.9287(4) 0.7136(3) 0.0499(11) Uani 1 1 d . . . .
N10A N 0.9258(15) 1.0445(13) 0.6471(10) 0.0499(11) Uani 0.432(9) 1 d . P A 1
N10B N 0.8985(11) 1.0157(10) 0.6312(8) 0.0499(11) Uani 0.568(9) 1 d . P A 2
O1 O 0.8010(3) 0.6809(3) 0.7333(2) 0.0410(10) Uani 1 1 d . . . .
O2 O 0.9945(3) 0.6060(4) 0.7584(3) 0.0516(12) Uani 1 1 d . . . .
O3 O 1.0364(3) 0.7848(4) 0.8058(3) 0.0520(12) Uani 1 1 d . . . .
S1 S 1.3541(2) 0.4100(2) 1.09994(14) 0.0909(8) Uani 1 1 d . . . .
H1A H 1.3337 0.3263 1.1184 0.109 Uiso 0.332(9) 1 calc R P A 1
H1B H 1.3699 0.5031 1.1352 0.109 Uiso 0.668(9) 1 calc R P A 2
Fe1 Fe 0.83962(7) 0.54452(7) 0.70380(5) 0.0368(3) Uani 1 1 d . . . .
Fe2 Fe 0.90222(7) 0.82653(7) 0.78429(5) 0.0364(2) Uani 1 1 d . . . .
B2 B 0.4443(5) 0.9327(6) 0.7892(5) 0.058(2) Uani 1 1 d . . . .
F5A F 0.4795(9) 0.9333(9) 0.7192(6) 0.082(2) Uani 0.552(8) 1 d . P B 1
F5B F 0.5270(10) 0.9671(11) 0.7412(8) 0.082(2) Uani 0.448(8) 1 d . P B 2
F6A F 0.5183(8) 1.0109(10) 0.8506(7) 0.0902(16) Uani 0.552(8) 1 d . P B 1
F6B F 0.4845(11) 1.0184(12) 0.8519(9) 0.0902(16) Uani 0.448(8) 1 d . P B 2
F7A F 0.3501(7) 0.9573(9) 0.8005(7) 0.0902(16) Uani 0.552(8) 1 d . P B 1
F7B F 0.3429(8) 0.9161(11) 0.7565(8) 0.0902(16) Uani 0.448(8) 1 d . P B 2
F8A F 0.4490(14) 0.8444(9) 0.8171(6) 0.082(2) Uani 0.552(8) 1 d . P B 1
F8B F 0.4442(18) 0.8278(11) 0.7871(8) 0.082(2) Uani 0.448(8) 1 d . P B 2
B1 B 0.3739(7) 0.2772(7) 0.5104(5) 0.054(2) Uani 1 1 d . . . .
F1A F 0.4287(7) 0.3158(8) 0.4542(5) 0.0644(8) Uani 0.552(8) 1 d . P B 1
F1B F 0.4350(9) 0.2704(10) 0.4446(7) 0.0644(8) Uani 0.448(8) 1 d . P B 2
F2 F 0.2640(3) 0.2290(3) 0.4796(2) 0.0644(8) Uani 1 1 d . . . .
F3A F 0.3979(7) 0.3830(8) 0.5539(5) 0.0644(8) Uani 0.552(8) 1 d . P B 1
F3B F 0.3691(9) 0.3578(9) 0.5746(6) 0.0644(8) Uani 0.448(8) 1 d . P B 2
F4A F 0.4029(7) 0.2127(8) 0.5533(5) 0.0644(8) Uani 0.552(8) 1 d . P B 1
F4B F 0.4144(9) 0.2028(10) 0.5254(6) 0.0644(8) Uani 0.448(8) 1 d . P B 2

loop_
_atom_site_aniso_label
_atom_site_aniso_U_11
_atom_site_aniso_U_22
_atom_site_aniso_U_33
_atom_site_aniso_U_23
_atom_site_aniso_U_13
_atom_site_aniso_U_12
C1 0.027(3) 0.044(4) 0.037(3) 0.011(3) 0.003(3) 0.012(3)
C2 0.035(4) 0.052(4) 0.064(4) 0.006(4) 0.005(3) 0.017(4)
C3 0.058(3) 0.057(3) 0.054(3) 0.011(3) 0.007(3) 0.024(3)
C4 0.050(5) 0.051(4) 0.041(4) 0.018(3) 0.011(3) 0.014(4)
C5 0.041(4) 0.043(4) 0.059(4) 0.018(3) 0.007(3) 0.012(3)
C6 0.046(5) 0.060(5) 0.066(5) 0.029(4) 0.009(4) 0.015(4)
C7 0.073(6) 0.087(6) 0.074(6) 0.039(5) 0.002(4) 0.024(5)
C8 0.075(6) 0.078(6) 0.068(5) 0.041(5) 0.010(4) 0.031(5)
C9 0.072(6) 0.059(5) 0.082(6) 0.038(4) 0.030(5) 0.024(5)
C10 0.043(4) 0.045(4) 0.067(5) 0.025(4) 0.019(4) 0.022(4)
C11 0.048(5) 0.054(5) 0.067(5) 0.022(4) 0.013(4) 0.001(4)
C12 0.050(5) 0.071(6) 0.106(7) 0.015(5) 0.023(5) 0.012(4)
C13 0.048(4) 0.067(5) 0.044(4) 0.014(3) 0.006(3) 0.023(4)
C14 0.043(4) 0.051(4) 0.045(4) 0.014(3) 0.017(3) 0.018(3)
C15 0.0507(18) 0.0427(16) 0.0636(18) 0.0126(14) 0.0225(15) 0.0177(15)
C16 0.0507(18) 0.0427(16) 0.0636(18) 0.0126(14) 0.0225(15) 0.0177(15)
C17 0.0507(18) 0.0427(16) 0.0636(18) 0.0126(14) 0.0225(15) 0.0177(15)
C18 0.0507(18) 0.0427(16) 0.0636(18) 0.0126(14) 0.0225(15) 0.0177(15)
C19 0.0507(18) 0.0427(16) 0.0636(18) 0.0126(14) 0.0225(15) 0.0177(15)
C20 0.0507(18) 0.0427(16) 0.0636(18) 0.0126(14) 0.0225(15) 0.0177(15)
C21 0.046(5) 0.078(6) 0.043(4) -0.003(4) 0.008(3) 0.008(4)
C22 0.075(6) 0.087(6) 0.056(5) 0.010(5) -0.005(4) 0.015(5)
C23 0.040(4) 0.059(5) 0.062(4) 0.015(4) 0.012(3) 0.025(4)
C24 0.058(3) 0.057(3) 0.054(3) 0.011(3) 0.007(3) 0.024(3)
C25 0.062(5) 0.039(4) 0.045(4) 0.013(3) 0.014(3) 0.022(4)
C26 0.042(4) 0.038(4) 0.040(3) 0.007(3) 0.008(3) 0.008(3)
C27 0.037(4) 0.048(4) 0.052(4) 0.004(3) 0.001(3) 0.013(3)
C28 0.056(5) 0.058(5) 0.053(4) 0.013(4) -0.006(4) 0.011(4)
C29 0.073(5) 0.049(4) 0.042(4) 0.006(3) 0.004(4) 0.011(4)
C30 0.067(5) 0.045(4) 0.047(4) 0.006(3) 0.013(4) 0.013(4)
C31 0.055(5) 0.037(4) 0.044(4) 0.011(3) 0.007(3) 0.009(3)
C32 0.069(6) 0.075(6) 0.053(4) 0.012(4) 0.022(4) 0.038(5)
C33 0.075(6) 0.096(7) 0.079(6) 0.023(5) 0.031(5) 0.051(6)
C34 0.056(5) 0.067(5) 0.051(4) 0.018(4) 0.004(3) 0.033(4)
C35 0.060(5) 0.054(4) 0.051(4) 0.018(3) 0.014(3) 0.029(4)
C36 0.063(3) 0.047(3) 0.052(3) 0.011(2) 0.019(3) 0.008(3)
C37 0.057(5) 0.042(4) 0.045(4) 0.008(3) 0.017(3) 0.013(4)
C38A 0.063(3) 0.047(3) 0.052(3) 0.011(2) 0.019(3) 0.008(3)
C38B 0.063(3) 0.047(3) 0.052(3) 0.011(2) 0.019(3) 0.008(3)
C39A 0.063(3) 0.047(3) 0.052(3) 0.011(2) 0.019(3) 0.008(3)
C39B 0.063(3) 0.047(3) 0.052(3) 0.011(2) 0.019(3) 0.008(3)
C40A 0.063(3) 0.047(3) 0.052(3) 0.011(2) 0.019(3) 0.008(3)
C40B 0.063(3) 0.047(3) 0.052(3) 0.011(2) 0.019(3) 0.008(3)
C41A 0.063(3) 0.047(3) 0.052(3) 0.011(2) 0.019(3) 0.008(3)
C41B 0.063(3) 0.047(3) 0.052(3) 0.011(2) 0.019(3) 0.008(3)
C42A 0.059(3) 0.045(3) 0.053(3) 0.021(2) 0.010(2) 0.021(2)
C42B 0.059(3) 0.045(3) 0.053(3) 0.021(2) 0.010(2) 0.021(2)
C43A 0.059(3) 0.045(3) 0.053(3) 0.021(2) 0.010(2) 0.021(2)
C43B 0.059(3) 0.045(3) 0.053(3) 0.021(2) 0.010(2) 0.021(2)
C44 0.046(2) 0.066(2) 0.074(2) 0.0257(19) 0.0063(18) 0.0242(19)
C45 0.046(2) 0.066(2) 0.074(2) 0.0257(19) 0.0063(18) 0.0242(19)
C46 0.046(2) 0.066(2) 0.074(2) 0.0257(19) 0.0063(18) 0.0242(19)
C47 0.046(2) 0.066(2) 0.074(2) 0.0257(19) 0.0063(18) 0.0242(19)
C48A 0.046(2) 0.066(2) 0.074(2) 0.0257(19) 0.0063(18) 0.0242(19)
C48B 0.046(2) 0.066(2) 0.074(2) 0.0257(19) 0.0063(18) 0.0242(19)
C49A 0.046(2) 0.066(2) 0.074(2) 0.0257(19) 0.0063(18) 0.0242(19)
C49B 0.046(2) 0.066(2) 0.074(2) 0.0257(19) 0.0063(18) 0.0242(19)
C50A 0.061(6) 0.085(6) 0.088(6) 0.026(5) 0.008(5) 0.038(6)
C50B 0.061(6) 0.085(6) 0.088(6) 0.026(5) 0.008(5) 0.038(6)
C51A 0.061(6) 0.085(6) 0.088(6) 0.026(5) 0.008(5) 0.038(6)
C51B 0.061(6) 0.085(6) 0.088(6) 0.026(5) 0.008(5) 0.038(6)
N1 0.032(3) 0.040(3) 0.042(3) 0.012(2) 0.013(2) 0.010(2)
N2 0.035(3) 0.042(3) 0.051(3) 0.015(3) 0.011(3) 0.012(3)
N3 0.036(3) 0.037(3) 0.061(4) 0.013(3) 0.012(3) 0.005(3)
N4 0.033(3) 0.043(3) 0.042(3) 0.014(2) 0.005(2) 0.014(3)
N5 0.046(4) 0.053(4) 0.042(3) 0.006(3) 0.008(3) 0.008(3)
N6 0.042(3) 0.041(3) 0.044(3) 0.011(2) 0.010(2) 0.020(3)
N7 0.044(3) 0.042(3) 0.048(3) 0.014(2) 0.010(2) 0.019(3)
N8 0.058(4) 0.055(4) 0.035(3) 0.004(3) 0.013(3) 0.028(3)
N9 0.059(3) 0.045(3) 0.053(3) 0.021(2) 0.010(2) 0.021(2)
N10A 0.059(3) 0.045(3) 0.053(3) 0.021(2) 0.010(2) 0.021(2)
N10B 0.059(3) 0.045(3) 0.053(3) 0.021(2) 0.010(2) 0.021(2)
O1 0.032(2) 0.040(2) 0.050(3) 0.007(2) 0.0026(19) 0.014(2)
O2 0.032(3) 0.048(3) 0.075(3) 0.015(2) 0.000(2) 0.016(2)
O3 0.039(3) 0.048(3) 0.071(3) 0.014(2) 0.005(2) 0.019(2)
S1 0.110(2) 0.0943(18) 0.0718(15) 0.0236(13) 0.0204(14) 0.0351(16)
Fe1 0.0322(5) 0.0376(5) 0.0427(5) 0.0110(4) 0.0072(4) 0.0135(4)
Fe2 0.0339(5) 0.0371(5) 0.0419(5) 0.0122(4) 0.0095(4) 0.0149(4)
B2 0.037(5) 0.057(6) 0.091(7) 0.039(5) 0.011(5) 0.016(4)
F5A 0.096(4) 0.080(4) 0.073(6) 0.029(5) 0.024(5) 0.026(4)
F5B 0.096(4) 0.080(4) 0.073(6) 0.029(5) 0.024(5) 0.026(4)
F6A 0.069(4) 0.106(4) 0.100(4) 0.009(3) 0.006(4) 0.050(3)
F6B 0.069(4) 0.106(4) 0.100(4) 0.009(3) 0.006(4) 0.050(3)
F7A 0.069(4) 0.106(4) 0.100(4) 0.009(3) 0.006(4) 0.050(3)
F7B 0.069(4) 0.106(4) 0.100(4) 0.009(3) 0.006(4) 0.050(3)
F8A 0.096(4) 0.080(4) 0.073(6) 0.029(5) 0.024(5) 0.026(4)
F8B 0.096(4) 0.080(4) 0.073(6) 0.029(5) 0.024(5) 0.026(4)
B1 0.051(6) 0.052(5) 0.065(5) 0.027(4) -0.003(4) 0.017(4)
F1A 0.0527(17) 0.073(2) 0.0693(19) 0.0222(17) 0.0147(14) 0.0194(15)
F1B 0.0527(17) 0.073(2) 0.0693(19) 0.0222(17) 0.0147(14) 0.0194(15)
F2 0.0527(17) 0.073(2) 0.0693(19) 0.0222(17) 0.0147(14) 0.0194(15)
F3A 0.0527(17) 0.073(2) 0.0693(19) 0.0222(17) 0.0147(14) 0.0194(15)
F3B 0.0527(17) 0.073(2) 0.0693(19) 0.0222(17) 0.0147(14) 0.0194(15)
F4A 0.0527(17) 0.073(2) 0.0693(19) 0.0222(17) 0.0147(14) 0.0194(15)
F4B 0.0527(17) 0.073(2) 0.0693(19) 0.0222(17) 0.0147(14) 0.0194(15)

loop_
_atom_type_symbol
_atom_type_description
_atom_type_scat_dispersion_real
_atom_type_scat_dispersion_imag
_atom_type_scat_source
C C 0.0033 0.0016 'International Tables Vol C Tables 4.2.6.8 and 6.1.1.4'
H H 0.0000 0.0000 'International Tables Vol C Tables 4.2.6.8 and 6.1.1.4'
N N 0.0061 0.0033 'International Tables Vol C Tables 4.2.6.8 and 6.1.1.4'
O O 0.0106 0.0060 'International Tables Vol C Tables 4.2.6.8 and 6.1.1.4'
B B 0.0013 0.0007 'International Tables Vol C Tables 4.2.6.8 and 6.1.1.4'
F F 0.0171 0.0103 'International Tables Vol C Tables 4.2.6.8 and 6.1.1.4'
S S 0.1246 0.1234 'International Tables Vol C Tables 4.2.6.8 and 6.1.1.4'
Fe Fe 0.3463 0.8444 'International Tables Vol C Tables 4.2.6.8 and 6.1.1.4'

loop_
_geom_angle_atom_site_label_1
_geom_angle_atom_site_label_2
_geom_angle_atom_site_label_3
_geom_angle
C2 C1 H1 107.8
C23 C1 H1 107.8
C23 C1 C2 112.2(5)
O1 C1 H1 107.8
O1 C1 C2 110.5(5)
O1 C1 C23 110.5(5)
C1 C2 H2A 109.3
C1 C2 H2B 109.3
H2A C2 H2B 108.0
N1 C2 C1 111.5(5)
N1 C2 H2A 109.3
N1 C2 H2B 109.3
H3A C3 H3B 108.2
C4 C3 H3A 109.7
C4 C3 H3B 109.7
C4 C3 N1 109.8(6)
N1 C3 H3A 109.7
N1 C3 H3B 109.7
N2 C4 C3 123.5(6)
N2 C4 N3 112.3(6)
N3 C4 C3 123.9(7)
C6 C5 C10 120.8(6)
C6 C5 N2 130.1(6)
N2 C5 C10 109.1(6)
C5 C6 H6 120.9
C5 C6 C7 118.2(7)
C7 C6 H6 120.9
C6 C7 H7 120.0
C6 C7 C8 120.0(8)
C8 C7 H7 120.0
C7 C8 H8 118.6
C9 C8 C7 122.8(7)
C9 C8 H8 118.6
C8 C9 H9 121.7
C8 C9 C10 116.7(7)
C10 C9 H9 121.7
C5 C10 C9 121.6(7)
N3 C10 C5 105.8(5)
N3 C10 C9 132.6(7)
H11A C11 H11B 107.9
C12 C11 H11A 109.2
C12 C11 H11B 109.2
N3 C11 H11A 109.2
N3 C11 H11B 109.2
N3 C11 C12 112.1(6)
C11 C12 H12A 109.5
C11 C12 H12B 109.5
C11 C12 H12C 109.5
H12A C12 H12B 109.5
H12A C12 H12C 109.5
H12B C12 H12C 109.5
H13A C13 H13B 108.6
C14 C13 H13A 110.4
C14 C13 H13B 110.4
N1 C13 H13A 110.4
N1 C13 H13B 110.4
N1 C13 C14 106.5(5)
N4 C14 C13 122.7(6)
N4 C14 N5 113.2(5)
N5 C14 C13 124.1(6)
C16 C15 C20 121.7(6)
C16 C15 N4 129.6(6)
C20 C15 N4 108.7(6)
C15 C16 H16 121.7
C15 C16 C17 116.6(7)
C17 C16 H16 121.7
C16 C17 H17 119.4
C18 C17 C16 121.1(7)
C18 C17 H17 119.4
C17 C18 H18 118.7
C17 C18 C19 122.5(6)
C19 C18 H18 118.7
C18 C19 H19 122.1
C18 C19 C20 115.8(7)
C20 C19 H19 122.1
C15 C20 N5 106.4(5)
C19 C20 C15 122.3(7)
C19 C20 N5 131.3(7)
H21A C21 H21B 107.7
C22 C21 H21A 108.8
C22 C21 H21B 108.8
N5 C21 H21A 108.8
N5 C21 H21B 108.8
N5 C21 C22 113.9(7)
C21 C22 H22A 109.5
C21 C22 H22B 109.5
C21 C22 H22C 109.5
H22A C22 H22B 109.5
H22A C22 H22C 109.5
H22B C22 H22C 109.5
C1 C23 H23A 109.6
C1 C23 H23B 109.6
C1 C23 N6 110.4(5)
H23A C23 H23B 108.1
N6 C23 H23A 109.6
N6 C23 H23B 109.6
H24A C24 H24B 108.3
C25 C24 H24A 109.8
C25 C24 H24B 109.8
N6 C24 H24A 109.8
N6 C24 H24B 109.8
N6 C24 C25 109.3(5)
N7 C25 C24 121.5(5)
N7 C25 N8 113.7(6)
N8 C25 C24 124.7(6)
C27 C26 C31 121.9(6)
C27 C26 N7 129.5(5)
N7 C26 C31 108.6(5)
C26 C27 H27 121.8
C26 C27 C28 116.4(6)
C28 C27 H27 121.8
C27 C28 H28 119.4
C27 C28 C29 121.3(7)
C29 C28 H28 119.4
C28 C29 H29 118.8
C30 C29 C28 122.3(7)
C30 C29 H29 118.8
C29 C30 H30 121.4
C29 C30 C31 117.1(6)
C31 C30 H30 121.4
C30 C31 C26 121.0(6)
N8 C31 C26 106.3(5)
N8 C31 C30 132.7(6)
H32A C32 H32B 108.1
C33 C32 H32A 109.6
C33 C32 H32B 109.6
N8 C32 H32A 109.6
N8 C32 H32B 109.6
N8 C32 C33 110.4(6)
C32 C33 H33A 109.5
C32 C33 H33B 109.5
C32 C33 H33C 109.5
H33A C33 H33B 109.5
H33A C33 H33C 109.5
H33B C33 H33C 109.5
H34A C34 H34B 108.3
C35 C34 H34A 109.9
C35 C34 H34B 109.9
N6 C34 H34A 109.9
N6 C34 H34B 109.9
N6 C34 C35 108.7(5)
N9 C35 C34 123.3(6)
N9 C35 N10A 106.6(9)
N10A C35 C34 129.7(9)
N10B C35 C34 119.6(8)
N10B C35 N9 116.2(8)
C37 C36 C41B 124.7(8)
C37 C36 N9 129.7(6)
C41A C36 C37 116.4(10)
C41A C36 N9 112.7(10)
C41B C36 N9 105.5(8)
C36 C37 H37 120.6
C36 C37 H37A 122.5
C38A C37 C36 118.8(11)
C38A C37 H37 120.6
C38B C37 C36 114.9(9)
C38B C37 H37A 122.5
C37 C38A H38A 118.2
C37 C38A C39A 123.6(18)
C39A C38A H38A 118.2
C37 C38B H38B 119.3
C39B C38B C37 121.4(14)
C39B C38B H38B 119.3
C38A C39A H39A 120.8
C40A C39A C38A 118.5(17)
C40A C39A H39A 120.8
C38B C39B H39B 118.1
C38B C39B C40B 123.7(13)
C40B C39B H39B 118.1
C39A C40A H40A 121.3
C39A C40A C41A 117.4(16)
C41A C40A H40A 121.3
C39B C40B H40B 121.9
C39B C40B C41B 116.2(13)
C41B C40B H40B 121.9
C40A C41A C36 124.7(16)
N10A C41A C36 102.2(13)
N10A C41A C40A 132.9(15)
C36 C41B C40B 119.0(12)
C36 C41B N10B 109.5(11)
C40B C41B N10B 131.5(11)
H42A C42A H42B 107.9
C43A C42A H42A 109.3
C43A C42A H42B 109.3
C43A C42A N10A 111.7(14)
N10A C42A H42A 109.3
N10A C42A H42B 109.3
H42C C42B H42D 107.7
C43B C42B H42C 108.9
C43B C42B H42D 108.9
N10B C42B H42C 108.9
N10B C42B H42D 108.9
N10B C42B C43B 113.5(11)
C42A C43A H43A 109.5
C42A C43A H43B 109.5
C42A C43A H43C 109.5
H43A C43A H43B 109.5
H43A C43A H43C 109.5
H43B C43A H43C 109.5
C42B C43B H43D 109.5
C42B C43B H43E 109.5
C42B C43B H43F 109.5
H43D C43B H43E 109.5
H43D C43B H43F 109.5
H43E C43B H43F 109.5
O2 C44 C45 118.9(6)
O3 C44 C45 118.0(7)
O3 C44 O2 123.1(6)
C44 C45 H45A 108.5
C44 C45 H45B 108.5
C44 C45 C46 114.9(6)
H45A C45 H45B 107.5
C46 C45 H45A 108.5
C46 C45 H45B 108.5
C45 C46 H46A 108.9
C45 C46 H46B 108.9
C45 C46 C47 113.4(6)
H46A C46 H46B 107.7
C47 C46 H46A 108.9
C47 C46 H46B 108.9
C46 C47 H47A 110.8
C46 C47 H47B 110.8
C46 C47 H47C 108.8
C46 C47 H47D 108.8
C46 C47 C48A 104.9(9)
H47A C47 H47B 108.8
H47C C47 H47D 107.7
C48A C47 H47A 110.8
C48A C47 H47B 110.8
C48B C47 C46 113.9(8)
C48B C47 H47C 108.8
C48B C47 H47D 108.8
C47 C48A H48A 110.2
C47 C48A H48B 110.2
H48A C48A H48B 108.5
C49A C48A C47 107.6(12)
C49A C48A H48A 110.2
C49A C48A H48B 110.2
C47 C48B H48C 108.1
C47 C48B H48D 108.1
C47 C48B C49B 116.6(11)
H48C C48B H48D 107.3
C49B C48B H48C 108.1
C49B C48B H48D 108.1
C48A C49A H49A 108.4
C48A C49A H49B 108.4
C48A C49A C50A 115.5(16)
H49A C49A H49B 107.5
C50A C49A H49A 108.4
C50A C49A H49B 108.4
C48B C49B H49C 110.7
C48B C49B H49D 110.7
C48B C49B C50B 105.1(11)
H49C C49B H49D 108.8
C50B C49B H49C 110.7
C50B C49B H49D 110.7
C49A C50A H50A 110.6
C49A C50A H50B 110.6
H50A C50A H50B 108.8
C51A C50A C49A 105.5(15)
C51A C50A H50A 110.6
C51A C50A H50B 110.6
C49B C50B H50C 108.1
C49B C50B H50D 108.1
H50C C50B H50D 107.3
C51B C50B C49B 116.8(9)
C51B C50B H50C 108.1
C51B C50B H50D 108.1
C50A C51A H51A 110.0
C50A C51A H51B 110.0
C50A C51A S1 108.3(13)
H51A C51A H51B 108.4
S1 C51A H51A 110.0
S1 C51A H51B 110.0
C50B C51B H51C 107.6
C50B C51B H51D 107.6
C50B C51B S1 118.7(8)
H51C C51B H51D 107.1
S1 C51B H51C 107.6
S1 C51B H51D 107.6
C2 N1 C3 112.4(5)
C2 N1 C13 114.5(5)
C2 N1 Fe1 104.2(4)
C3 N1 Fe1 108.5(4)
C13 N1 C3 109.5(5)
C13 N1 Fe1 107.3(3)
C4 N2 C5 106.0(5)
C4 N2 Fe1 115.5(4)
C5 N2 Fe1 138.5(5)
C4 N3 C10 106.8(5)
C4 N3 C11 127.6(6)
C10 N3 C11 125.5(6)
C14 N4 C15 106.0(5)
C14 N4 Fe1 115.1(4)
C15 N4 Fe1 138.7(4)
C14 N5 C20 105.7(5)
C14 N5 C21 127.5(6)
C20 N5 C21 126.8(5)
C23 N6 Fe2 101.3(3)
C24 N6 C23 109.3(5)
C24 N6 Fe2 108.3(4)
C34 N6 C23 113.0(5)
C34 N6 C24 113.2(5)
C34 N6 Fe2 111.0(4)
C25 N7 C26 104.3(5)
C25 N7 Fe2 117.1(4)
C26 N7 Fe2 137.5(4)
C25 N8 C31 107.1(5)
C25 N8 C32 127.2(6)
C31 N8 C32 125.2(5)
C35 N9 C36 106.1(5)
C35 N9 Fe2 117.4(4)
C36 N9 Fe2 136.5(4)
C35 N10A C42A 123.3(15)
C41A N10A C35 111.1(14)
C41A N10A C42A 125.4(15)
C35 N10B C41B 102.4(10)
C35 N10B C42B 130.2(12)
C41B N10B C42B 127.0(12)
C1 O1 Fe1 117.0(3)
C1 O1 Fe2 114.9(3)
Fe2 O1 Fe1 125.5(2)
C44 O2 Fe1 137.8(4)
C44 O3 Fe2 136.2(5)
C51A S1 H1A 109.5
C51B S1 H1B 109.5
N2 Fe1 N1 77.90(19)
N2 Fe1 N4 105.0(2)
N4 Fe1 N1 77.16(18)
O1 Fe1 N1 79.72(17)
O1 Fe1 N2 114.59(18)
O1 Fe1 N4 128.13(17)
O1 Fe1 O2 97.58(17)
O2 Fe1 N1 177.27(18)
O2 Fe1 N2 103.7(2)
O2 Fe1 N4 104.37(19)
N7 Fe2 N6 77.28(18)
N9 Fe2 N6 76.5(2)
N9 Fe2 N7 121.4(2)
O1 Fe2 N6 81.13(17)
O1 Fe2 N7 110.40(19)
O1 Fe2 N9 116.0(2)
O1 Fe2 O3 99.18(17)
O3 Fe2 N6 179.23(18)
O3 Fe2 N7 101.95(19)
O3 Fe2 N9 103.9(2)
F5A B2 F6A 111.8(9)
F5A B2 F7A 116.9(8)
F5A B2 F8A 115.2(8)
F6B B2 F5B 96.6(11)
F6B B2 F7B 116.5(8)
F6B B2 F8B 123.8(12)
F7A B2 F6A 102.7(8)
F7A B2 F8A 112.6(9)
F7B B2 F5B 113.8(9)
F7B B2 F8B 102.6(12)
F8A B2 F6A 94.5(10)
F8B B2 F5B 103.0(10)
F1A B1 F2 108.1(7)
F1A B1 F4A 126.0(9)
F2 B1 F1B 106.8(7)
F3A B1 F1A 88.0(8)
F3A B1 F2 113.1(7)
F3A B1 F4A 111.7(8)
F3B B1 F1B 136.6(10)
F3B B1 F2 101.4(7)
F4A B1 F2 108.6(7)
F4B B1 F1B 84.3(9)
F4B B1 F2 110.1(8)
F4B B1 F3B 115.9(8)

loop_
_geom_bond_atom_site_label_1
_geom_bond_atom_site_label_2
_geom_bond_distance
C1 H1 1.0000
C1 C2 1.493(9)
C1 C23 1.491(8)
C1 O1 1.429(7)
C2 H2A 0.9900
C2 H2B 0.9900
C2 N1 1.471(7)
C3 H3A 0.9900
C3 H3B 0.9900
C3 C4 1.467(9)
C3 N1 1.484(8)
C4 N2 1.329(8)
C4 N3 1.353(8)
C5 C6 1.381(9)
C5 C10 1.395(9)
C5 N2 1.382(8)
C6 H6 0.9500
C6 C7 1.392(10)
C7 H7 0.9500
C7 C8 1.406(11)
C8 H8 0.9500
C8 C9 1.358(11)
C9 H9 0.9500
C9 C10 1.406(9)
C10 N3 1.394(8)
C11 H11A 0.9900
C11 H11B 0.9900
C11 C12 1.530(10)
C11 N3 1.436(8)
C12 H12A 0.9800
C12 H12B 0.9800
C12 H12C 0.9800
C13 H13A 0.9900
C13 H13B 0.9900
C13 C14 1.507(8)
C13 N1 1.477(7)
C14 N4 1.315(8)
C14 N5 1.358(7)
C15 C16 1.381(9)
C15 C20 1.389(10)
C15 N4 1.391(7)
C16 H16 0.9500
C16 C17 1.400(8)
C17 H17 0.9500
C17 C18 1.386(9)
C18 H18 0.9500
C18 C19 1.388(9)
C19 H19 0.9500
C19 C20 1.389(8)
C20 N5 1.402(8)
C21 H21A 0.9900
C21 H21B 0.9900
C21 C22 1.490(11)
C21 N5 1.470(8)
C22 H22A 0.9800
C22 H22B 0.9800
C22 H22C 0.9800
C23 H23A 0.9900
C23 H23B 0.9900
C23 N6 1.498(8)
C24 H24A 0.9900
C24 H24B 0.9900
C24 C25 1.479(9)
C24 N6 1.477(8)
C25 N7 1.334(8)
C25 N8 1.346(7)
C26 C27 1.393(8)
C26 C31 1.413(8)
C26 N7 1.403(7)
C27 H27 0.9500
C27 C28 1.400(9)
C28 H28 0.9500
C28 C29 1.403(10)
C29 H29 0.9500
C29 C30 1.377(9)
C30 H30 0.9500
C30 C31 1.393(9)
C31 N8 1.368(8)
C32 H32A 0.9900
C32 H32B 0.9900
C32 C33 1.493(11)
C32 N8 1.468(8)
C33 H33A 0.9800
C33 H33B 0.9800
C33 H33C 0.9800
C34 H34A 0.9900
C34 H34B 0.9900
C34 C35 1.489(9)
C34 N6 1.455(8)
C35 N9 1.326(8)
C35 N10A 1.45(2)
C35 N10B 1.325(15)
C36 C37 1.394(8)
C36 C41A 1.393(12)
C36 C41B 1.398(11)
C36 N9 1.402(8)
C37 H37 0.9500
C37 H37A 0.9500
C37 C38A 1.377(13)
C37 C38B 1.388(11)
C38A H38A 0.9500
C38A C39A 1.388(13)
C38B H38B 0.9500
C38B C39B 1.378(11)
C39A H39A 0.9500
C39A C40A 1.380(13)
C39B H39B 0.9500
C39B C40B 1.390(11)
C40A H40A 0.9500
C40A C41A 1.388(12)
C40B H40B 0.9500
C40B C41B 1.404(11)
C41A N10A 1.36(3)
C41B N10B 1.43(2)
C42A H42A 0.9900
C42A H42B 0.9900
C42A C43A 1.47(2)
C42A N10A 1.49(2)
C42B H42C 0.9900
C42B H42D 0.9900
C42B C43B 1.509(16)
C42B N10B 1.440(17)
C43A H43A 0.9800
C43A H43B 0.9800
C43A H43C 0.9800
C43B H43D 0.9800
C43B H43E 0.9800
C43B H43F 0.9800
C44 C45 1.493(10)
C44 O2 1.264(9)
C44 O3 1.259(8)
C45 H45A 0.9900
C45 H45B 0.9900
C45 C46 1.518(8)
C46 H46A 0.9900
C46 H46B 0.9900
C46 C47 1.554(8)
C47 H47A 0.9900
C47 H47B 0.9900
C47 H47C 0.9900
C47 H47D 0.9900
C47 C48A 1.554(12)
C47 C48B 1.530(11)
C48A H48A 0.9900
C48A H48B 0.9900
C48A C49A 1.546(13)
C48B H48C 0.9900
C48B H48D 0.9900
C48B C49B 1.554(12)
C49A H49A 0.9900
C49A H49B 0.9900
C49A C50A 1.548(14)
C49B H49C 0.9900
C49B H49D 0.9900
C49B C50B 1.572(12)
C50A H50A 0.9900
C50A H50B 0.9900
C50A C51A 1.539(15)
C50B H50C 0.9900
C50B H50D 0.9900
C50B C51B 1.544(11)
C51A H51A 0.9900
C51A H51B 0.9900
C51A S1 1.735(16)
C51B H51C 0.9900
C51B H51D 0.9900
C51B S1 1.778(11)
N1 Fe1 2.295(5)
N2 Fe1 2.075(5)
N4 Fe1 2.075(5)
N6 Fe2 2.319(5)
N7 Fe2 2.061(5)
N9 Fe2 2.059(5)
O1 Fe1 1.985(4)
O1 Fe2 1.967(4)
O2 Fe1 2.037(4)
O3 Fe2 2.033(4)
S1 H1A 1.2000
S1 H1B 1.2000
B2 F5A 1.355(11)
B2 F5B 1.453(11)
B2 F6A 1.402(11)
B2 F6B 1.342(12)
B2 F7A 1.375(9)
B2 F7B 1.353(10)
B2 F8A 1.401(10)
B2 F8B 1.391(12)
B1 F1A 1.376(12)
B1 F1B 1.453(14)
B1 F2 1.409(9)
B1 F3A 1.371(12)
B1 F3B 1.386(14)
B1 F4A 1.396(12)
B1 F4B 1.325(14)

loop_
_geom_torsion_atom_site_label_1
_geom_torsion_atom_site_label_2
_geom_torsion_atom_site_label_3
_geom_torsion_atom_site_label_4
_geom_torsion
C1 C2 N1 C3 153.6(5)
C1 C2 N1 C13 -80.6(7)
C1 C2 N1 Fe1 36.3(6)
C1 C23 N6 C24 -152.8(5)
C1 C23 N6 C34 80.1(6)
C1 C23 N6 Fe2 -38.6(5)
C2 C1 C23 N6 177.3(5)
C2 C1 O1 Fe1 33.2(6)
C2 C1 O1 Fe2 -163.8(4)
C3 C4 N2 C5 -174.9(6)
C3 C4 N2 Fe1 4.9(8)
C3 C4 N3 C10 174.8(6)
C3 C4 N3 C11 -8.3(10)
C4 C3 N1 C2 -91.7(6)
C4 C3 N1 C13 139.7(5)
C4 C3 N1 Fe1 23.0(6)
C5 C6 C7 C8 0.0(11)
C5 C10 N3 C4 -0.3(7)
C5 C10 N3 C11 -177.4(6)
C6 C5 C10 C9 0.1(10)
C6 C5 C10 N3 179.8(6)
C6 C5 N2 C4 -179.4(7)
C6 C5 N2 Fe1 0.8(11)
C6 C7 C8 C9 0.1(13)
C7 C8 C9 C10 -0.1(12)
C8 C9 C10 C5 0.0(10)
C8 C9 C10 N3 -179.7(7)
C9 C10 N3 C4 179.4(7)
C9 C10 N3 C11 2.3(11)
C10 C5 C6 C7 -0.1(10)
C10 C5 N2 C4 0.8(7)
C10 C5 N2 Fe1 -179.1(4)
C12 C11 N3 C4 -97.0(8)
C12 C11 N3 C10 79.5(8)
C13 C14 N4 C15 -177.6(6)
C13 C14 N4 Fe1 6.3(8)
C13 C14 N5 C20 176.8(6)
C13 C14 N5 C21 -4.7(11)
C14 C13 N1 C2 149.5(5)
C14 C13 N1 C3 -83.2(6)
C14 C13 N1 Fe1 34.4(6)
C15 C16 C17 C18 2.3(10)
C15 C20 N5 C14 1.5(7)
C15 C20 N5 C21 -177.0(6)
C16 C15 C20 C19 1.3(11)
C16 C15 C20 N5 179.8(6)
C16 C15 N4 C14 179.4(7)
C16 C15 N4 Fe1 -6.0(11)
C16 C17 C18 C19 -1.7(10)
C17 C18 C19 C20 0.7(10)
C18 C19 C20 C15 -0.6(10)
C18 C19 C20 N5 -178.5(7)
C19 C20 N5 C14 179.8(7)
C19 C20 N5 C21 1.2(12)
C20 C15 C16 C17 -2.1(10)
C20 C15 N4 C14 0.7(7)
C20 C15 N4 Fe1 175.3(5)
C22 C21 N5 C14 81.3(9)
C22 C21 N5 C20 -100.4(8)
C23 C1 C2 N1 -170.9(5)
C23 C1 O1 Fe1 158.0(4)
C23 C1 O1 Fe2 -39.0(6)
C24 C25 N7 C26 177.3(6)
C24 C25 N7 Fe2 -13.0(8)
C24 C25 N8 C31 -177.0(6)
C24 C25 N8 C32 11.2(11)
C25 C24 N6 C23 83.8(6)
C25 C24 N6 C34 -149.3(6)
C25 C24 N6 Fe2 -25.8(6)
C26 C27 C28 C29 -0.2(10)
C26 C31 N8 C25 0.3(7)
C26 C31 N8 C32 172.2(6)
C27 C26 C31 C30 -1.6(10)
C27 C26 C31 N8 179.7(6)
C27 C26 N7 C25 179.9(7)
C27 C26 N7 Fe2 13.5(11)
C27 C28 C29 C30 -1.3(11)
C28 C29 C30 C31 1.2(11)
C29 C30 C31 C26 0.2(10)
C29 C30 C31 N8 178.4(7)
C30 C31 N8 C25 -178.2(7)
C30 C31 N8 C32 -6.2(12)
C31 C26 C27 C28 1.6(10)
C31 C26 N7 C25 -0.8(7)
C31 C26 N7 Fe2 -167.1(5)
C33 C32 N8 C25 86.7(9)
C33 C32 N8 C31 -83.6(8)
C34 C35 N9 C36 175.7(6)
C34 C35 N9 Fe2 -2.6(9)
C34 C35 N10A C41A 179.6(11)
C34 C35 N10A C42A 4(2)
C34 C35 N10B C41B -174.3(8)
C34 C35 N10B C42B 12.4(17)
C35 C34 N6 C23 -131.3(6)
C35 C34 N6 C24 103.8(6)
C35 C34 N6 Fe2 -18.3(6)
C36 C37 C38A C39A -2(2)
C36 C37 C38B C39B 3.9(16)
C36 C41A N10A C35 1.1(18)
C36 C41A N10A C42A 176.3(14)
C36 C41B N10B C35 1.1(13)
C36 C41B N10B C42B 174.7(11)
C37 C36 C41A C40A 8(2)
C37 C36 C41A N10A -176.9(11)
C37 C36 C41B C40B -1.0(17)
C37 C36 C41B N10B 178.5(9)
C37 C36 N9 C35 179.1(7)
C37 C36 N9 Fe2 -3.2(12)
C37 C38A C39A C40A 4(2)
C37 C38B C39B C40B -3(2)
C38A C37 C38B C39B -105(6)
C38A C39A C40A C41A 0(2)
C38B C37 C38A C39A 77(6)
C38B C39B C40B C41B 0.0(19)
C39A C40A C41A C36 -7(3)
C39A C40A C41A N10A -179.8(19)
C39B C40B C41B C36 2.0(18)
C39B C40B C41B N10B -177.4(14)
C40A C41A N10A C35 175.3(17)
C40A C41A N10A C42A -10(3)
C40B C41B N10B C35 -179.4(13)
C40B C41B N10B C42B -6(2)
C41A C36 C37 C38A -3.7(14)
C41A C36 C37 C38B -20.1(14)
C41A C36 C41B C40B 66(4)
C41A C36 C41B N10B -114(5)
C41A C36 N9 C35 11.9(11)
C41A C36 N9 Fe2 -170.4(9)
C41B C36 C37 C38A 14.5(15)
C41B C36 C37 C38B -1.9(13)
C41B C36 C41A C40A -114(5)
C41B C36 C41A N10A 61(4)
C41B C36 N9 C35 -5.2(9)
C41B C36 N9 Fe2 172.5(7)
C43A C42A N10A C35 88.4(18)
C43A C42A N10A C41A -86(2)
C43B C42B N10B C35 80.3(16)
C43B C42B N10B C41B -91.5(16)
C44 C45 C46 C47 178.0(6)
C45 C44 O2 Fe1 179.9(5)
C45 C44 O3 Fe2 -175.2(5)
C45 C46 C47 C48A -155.1(8)
C45 C46 C47 C48B -170.5(8)
C46 C47 C48A C49A -86.7(14)
C46 C47 C48B C49B -39.6(14)
C47 C48A C49A C50A -62(2)
C47 C48B C49B C50B -83.5(13)
C48A C47 C48B C49B -101(4)
C48A C49A C50A C51A 174.9(17)
C48B C47 C48A C49A 37(3)
C48B C49B C50B C51B -74.6(15)
C49A C50A C51A S1 164.4(15)
C49B C50B C51B S1 -175.1(10)
C50A C51A S1 C51B -39.8(14)
C50B C51B S1 C51A 25.2(17)
N1 C3 C4 N2 -20.3(9)
N1 C3 C4 N3 166.5(5)
N1 C13 C14 N4 -29.7(9)
N1 C13 C14 N5 152.5(6)
N2 C4 N3 C10 0.8(7)
N2 C4 N3 C11 177.8(6)
N2 C5 C6 C7 -179.9(7)
N2 C5 C10 C9 180.0(6)
N2 C5 C10 N3 -0.3(7)
N3 C4 N2 C5 -1.0(7)
N3 C4 N2 Fe1 178.9(4)
N4 C14 N5 C20 -1.2(7)
N4 C14 N5 C21 177.4(6)
N4 C15 C16 C17 179.3(6)
N4 C15 C20 C19 -179.8(6)
N4 C15 C20 N5 -1.4(7)
N5 C14 N4 C15 0.3(7)
N5 C14 N4 Fe1 -175.7(4)
N6 C24 C25 N7 27.5(9)
N6 C24 C25 N8 -156.6(6)
N6 C34 C35 N9 15.1(9)
N6 C34 C35 N10A -157.5(10)
N6 C34 C35 N10B -176.2(8)
N7 C25 N8 C31 -0.9(8)
N7 C25 N8 C32 -172.6(6)
N7 C26 C27 C28 -179.2(6)
N7 C26 C31 C30 179.0(6)
N7 C26 C31 N8 0.3(7)
N8 C25 N7 C26 1.0(7)
N8 C25 N7 Fe2 170.7(4)
N9 C35 N10A C41A 6.0(16)
N9 C35 N10A C42A -169.3(13)
N9 C35 N10B C41B -4.8(12)
N9 C35 N10B C42B -178.1(11)
N9 C36 C37 C38A -170.6(11)
N9 C36 C37 C38B 173.0(9)
N9 C36 C41A C40A 177.4(14)
N9 C36 C41A N10A -7.8(16)
N9 C36 C41B C40B -177.0(10)
N9 C36 C41B N10B 2.5(12)
N10A C35 N9 C36 -10.2(10)
N10A C35 N9 Fe2 171.5(8)
N10A C35 N10B C41B 57(4)
N10A C35 N10B C42B -116(5)
N10B C35 N9 C36 6.6(10)
N10B C35 N9 Fe2 -171.6(7)
N10B C35 N10A C41A -118(5)
N10B C35 N10A C42A 66(4)
O1 C1 C2 N1 -47.1(7)
O1 C1 C23 N6 53.4(7)
O2 C44 C45 C46 -15.7(10)
O2 C44 O3 Fe2 4.3(12)
O3 C44 C45 C46 163.8(6)
O3 C44 O2 Fe1 0.4(12)

loop_
_smtbx_masks_void_nr
_smtbx_masks_void_average_x
_smtbx_masks_void_average_y
_smtbx_masks_void_average_z
_smtbx_masks_void_volume
_smtbx_masks_void_count_electrons
1 0.500 1.000 0.500 116.5 35.9
